data_2201256
loop_
_publ_author_name
'Held, Peter'
'Bohat\'y, Ladislav'

_publ_section_title
;
Manganese(II) sulfate tetrahydrate (ilesite)
;
_journal_name_full 'Acta Crystallographica, Section E'
_journal_page_first i121
_journal_page_last i123
_journal_paper_doi 10.1107/S1600536802020962
_journal_volume 58
_journal_year 2002
_chemical_compound_source Synthetic
_chemical_formula_moiety 'H16 Mn2 O16 S2'
_chemical_formula_structural 'Mn2 (S O4)2 (H2 O)8'
_chemical_formula_sum 'H16 Mn2 O16 S2'
_chemical_formula_weight 446.12
_chemical_name_common
;
manganese(II) sulfate tetrahydrate
;
_chemical_name_mineral Ilesite
_space_group_IT_number 14
_symmetry_cell_setting monoclinic
_symmetry_space_group_name_Hall '-P 2yn'
_symmetry_space_group_name_H-M 'P 1 21/n 1'
_cell_angle_alpha 90.00
_cell_angle_beta 90.800(10)
_cell_angle_gamma 90.00
_cell_formula_units_Z 2
_cell_length_a 5.9783(6)
_cell_length_b 13.8090(10)
_cell_length_c 8.0481(7)
_cell_measurement_temperature 293(2)
_cell_volume 664.40(10)
_database_code_amcsd 0010394
_diffrn_ambient_temperature 293(2)
_exptl_crystal_density_diffrn 2.230
_cod_depositor_comments
;

2017-09-02
Z value and formula fixed to values more according to usual
chemical conventions.                 miguel
;
_cod_original_sg_symbol_H-M 'P 21/n'
_cod_original_formula_moiety '(Mn 2+), (S O4 2-), 4(H2 O)'
_cod_original_formula_sum 'H8 Mn O8 S'
_cod_original_formula_units_Z 4
_cod_original_formula_weight 223.06
_cod_database_code 2201256

loop_
_space_group_symop_operation_xyz
'x, y, z'
'-x+1/2, y+1/2, -z+1/2'
'-x, -y, -z'
'x-1/2, -y-1/2, z-1/2'

loop_
_atom_site_label
_atom_site_fract_x
_atom_site_fract_y
_atom_site_fract_z
_atom_site_U_iso_or_equiv
_atom_site_adp_type
_atom_site_calc_flag
_atom_site_refinement_flags
_atom_site_occupancy
_atom_site_disorder_assembly
_atom_site_disorder_group
_atom_site_type_symbol
Mn 0.06667(5) 0.10261(2) 0.21594(4) 0.01747(11) Uani d . 1 . . Mn
S 0.20032(8) 0.10849(3) 0.82188(6) 0.01560(12) Uani d . 1 . . S
O1 0.0109(3) 0.05008(11) 0.7552(2) 0.0234(3) Uani d . 1 . . O
O2 0.2564(3) 0.07572(12) 0.99251(18) 0.0239(3) Uani d . 1 . . O
O3 0.3984(3) 0.09375(12) 0.7163(2) 0.0239(3) Uani d . 1 . . O
O4 0.1356(3) 0.21082(11) 0.82053(19) 0.0237(3) Uani d . 1 . . O
O5 0.3669(3) 0.07319(14) 0.3593(2) 0.0289(4) Uani d . 1 . . O
O6 0.7558(3) 0.14361(16) 0.0858(2) 0.0304(4) Uani d . 1 . . O
O7 0.8842(4) 0.12756(16) 0.4446(2) 0.0341(4) Uani d . 1 . . O
O8 0.1848(3) 0.25134(12) 0.2205(2) 0.0274(4) Uani d . 1 . . O
H51 0.368(6) 0.083(3) 0.450(5) 0.051(11) Uiso d . 1 . . H
H52 0.460(6) 0.027(3) 0.330(4) 0.049(10) Uiso d . 1 . . H
H61 0.672(7) 0.185(3) 0.133(5) 0.069(13) Uiso d . 1 . . H
H62 0.675(7) 0.105(3) 0.043(5) 0.063(13) Uiso d . 1 . . H
H71 0.820(5) 0.176(2) 0.448(4) 0.030(8) Uiso d . 1 . . H
H72 0.907(7) 0.112(3) 0.535(5) 0.058(12) Uiso d . 1 . . H
H81 0.279(7) 0.262(3) 0.282(4) 0.056(11) Uiso d . 1 . . H
H82 0.096(6) 0.299(3) 0.225(4) 0.045(10) Uiso d . 1 . . H

loop_
_atom_site_aniso_label
_atom_site_aniso_U_11
_atom_site_aniso_U_22
_atom_site_aniso_U_33
_atom_site_aniso_U_12
_atom_site_aniso_U_13
_atom_site_aniso_U_23
Mn 0.02056(17) 0.01551(16) 0.01631(15) -0.00034(13) -0.00026(11) -0.00003(12)
S 0.0184(2) 0.0134(2) 0.0151(2) -0.00058(18) 0.00095(17) -0.00009(17)
O1 0.0264(8) 0.0175(7) 0.0260(8) -0.0053(6) -0.0048(6) 0.0007(6)
O2 0.0301(9) 0.0256(8) 0.0159(7) 0.0044(7) -0.0008(6) 0.0012(6)
O3 0.0231(8) 0.0254(8) 0.0234(7) 0.0008(7) 0.0089(6) -0.0014(6)
O4 0.0271(8) 0.0139(7) 0.0301(8) 0.0008(6) -0.0006(6) -0.0002(6)
O5 0.0268(9) 0.0335(9) 0.0262(9) 0.0083(8) -0.0069(7) -0.0032(7)
O6 0.0277(9) 0.0355(10) 0.0278(9) 0.0028(8) -0.0048(7) -0.0026(8)
O7 0.0467(12) 0.0355(10) 0.0201(8) 0.0187(9) 0.0065(8) 0.0019(7)
O8 0.0255(9) 0.0188(8) 0.0378(10) 0.0006(7) -0.0046(7) -0.0036(7)

loop_
_geom_bond_atom_site_label_1
_geom_bond_atom_site_label_2
_geom_bond_site_symmetry_2
_geom_bond_distance
_geom_bond_publ_flag
Mn O5 . 2.1585(18) yes
Mn O2 1_554 2.1713(16) yes
Mn O1 3_556 2.1721(16) yes
Mn O8 . 2.1721(17) yes
Mn O7 1_455 2.1799(19) yes
Mn O6 1_455 2.1949(19) yes
S O4 . 1.4650(16) yes
S O2 . 1.4799(15) yes
S O3 . 1.4811(16) yes
S O1 . 1.4847(16) yes
O5 H51 . 0.74(4) ?
O5 H52 . 0.88(4) ?
O6 H61 . 0.85(4) ?
O6 H62 . 0.79(4) ?
O7 H71 . 0.77(3) ?
O7 H72 . 0.77(4) ?
O8 H81 . 0.76(4) ?
O8 H82 . 0.85(4) ?

loop_
_cod_related_entry_id
_cod_related_entry_database
_cod_related_entry_code
1 AMCSD 0010394
